data_7133721
loop_
_publ_author_name
'Barlow, Sean R.'
'Halcovitch, Nathan R.'
'Akien, Geoffrey R.'
'Coote, Susannah C.'
'Evans, Nicholas H.'

_publ_section_title
;
 Cubane-1,3-dicarboxamides as structural isosteres for isophthalamides in
 hydrogen bond templated interlocked molecules.
;
_journal_issue 81
_journal_name_full 'Chemical communications (Cambridge, England)'
_journal_page_first 11532
_journal_page_last 11535
_journal_paper_doi 10.1039/d4cc01859a
_journal_volume 60
_journal_year 2024
_chemical_absolute_configuration ad
_chemical_formula_moiety 'C30 H32 N2 O5, 2(H2 O)'
_chemical_formula_sum 'C30 H36 N2 O7'
_chemical_formula_weight 536.61
_space_group_crystal_system monoclinic
_space_group_IT_number 9
_space_group_name_Hall 'C -2yc'
_space_group_name_H-M_alt 'C 1 c 1'
_atom_sites_solution_hydrogens mixed
_audit_creation_date 2024-09-02
_audit_creation_method
;
Olex2 1.5
(compiled 2022.04.07 svn.rca3783a0 for OlexSys, GUI svn.r6498)
;
_audit_update_record
;
2024-09-03 deposited with the CCDC.	2024-09-09 downloaded from the CCDC.
;
_cell_angle_alpha 90
_cell_angle_beta 95.237(5)
_cell_angle_gamma 90
_cell_formula_units_Z 8
_cell_length_a 52.946(3)
_cell_length_b 10.4697(6)
_cell_length_c 9.7763(5)
_cell_measurement_reflns_used 3364
_cell_measurement_temperature 100.00(10)
_cell_measurement_theta_max 72.5890
_cell_measurement_theta_min 4.2480
_cell_volume 5396.7(5)
_computing_cell_refinement 'CrysAlisPro 1.171.42.93a (Rigaku OD, 2023)'
_computing_data_collection 'CrysAlisPro 1.171.42.93a (Rigaku OD, 2023)'
_computing_data_reduction 'CrysAlisPro 1.171.42.93a (Rigaku OD, 2023)'
_computing_molecular_graphics 'Olex2 1.5 (Dolomanov et al., 2009)'
_computing_publication_material 'Olex2 1.5 (Dolomanov et al., 2009)'
_computing_structure_refinement 'SHELXL 2018/3 (Sheldrick, 2015)'
_computing_structure_solution 'SHELXT  (Sheldrick, 2015)'
_diffrn_ambient_temperature 100.15
_diffrn_detector_area_resol_mean 5.2282
_diffrn_detector_type AtlasS2
_diffrn_measured_fraction_theta_full 0.999
_diffrn_measured_fraction_theta_max 0.980
_diffrn_measurement_details
;
List of Runs (angles in degrees, time in seconds):

  # Type    Start    End  Width  t~exp~   \w     \q     \k     \f   Frames
#--------------------------------------------------------------------------
  1  \w    -57.00  33.00   1.00    7.50    --  -41.18  37.00  30.00   90
  2  \w   -114.00 -19.00   1.00    7.50    --  -41.18 -57.00-120.00   95
  3  \w    -87.00 -60.00   1.00    7.50    --  -41.18-152.00  -1.00   27
  4  \w     35.00 109.00   1.00   30.00    --  107.34-111.00-120.00   74
  5  \w     45.00 131.00   1.00   30.00    --  107.34 -45.00-180.00   86
  6  \w     34.00 124.00   1.00   30.00    --  107.34 -45.00   0.00   90
  7  \w    135.00 178.00   1.00   30.00    --  107.34 111.00 -60.00   43
  8  \w     81.00 178.00   1.00   30.00    --  107.34  61.00 150.00   97
  9  \w   -114.00 -13.00   1.00    7.50    --  -41.18 -57.00  30.00  101
 10  \w    -87.00  -6.00   1.00    7.50    --  -41.18 125.00 150.00   81
 11  \w     55.00 178.00   1.00   30.00    --  107.34  15.00   0.00  123
 12  \w     79.00 178.00   1.00   30.00    --  107.34  30.00-120.00   99
 13  \w     34.00 109.00   1.00   30.00    --  107.34-111.00   0.00   75
 14  \w     79.00 178.00   1.00   30.00    --  107.34  30.00  90.00   99
 15  \w   -114.00 -44.00   1.00    7.50    --  -41.18 -57.00 -60.00   70
 16  \w   -114.00 -13.00   1.00    7.50    --  -41.18 -57.00 120.00  101
 17  \w     54.00 109.00   1.00   30.00    --  107.34-111.00  60.00   55
 18  \w     36.00  63.00   1.00   30.00    --  107.34-111.00 -60.00   27
 19  \w     68.00 108.00   1.00   30.00    --  107.34-111.00 -60.00   40
 20  \w     56.00 135.00   1.00   30.00    --  107.34 -77.00  90.00   79
;
_diffrn_measurement_device 'four-circle diffractometer'
_diffrn_measurement_device_type 'SuperNova, Dual, Cu at home/near, AtlasS2'
_diffrn_measurement_method '\w scans'
_diffrn_radiation_type CuK\a
_diffrn_radiation_wavelength 1.54184
_diffrn_reflns_av_unetI/netI 0.0322
_diffrn_reflns_Laue_measured_fraction_full 0.999
_diffrn_reflns_Laue_measured_fraction_max 0.980
_diffrn_reflns_limit_h_max 65
_diffrn_reflns_limit_h_min -65
_diffrn_reflns_limit_k_max 13
_diffrn_reflns_limit_k_min -13
_diffrn_reflns_limit_l_max 11
_diffrn_reflns_limit_l_min -11
_diffrn_reflns_number 9678
_diffrn_reflns_point_group_measured_fraction_full 0.615
_diffrn_reflns_point_group_measured_fraction_max 0.602
_diffrn_reflns_theta_full 67.684
_diffrn_reflns_theta_max 75.893
_diffrn_reflns_theta_min 4.305
_exptl_absorpt_coefficient_mu 0.770
_exptl_absorpt_correction_T_max 1.00000
_exptl_absorpt_correction_T_min 0.81108
_exptl_absorpt_correction_type multi-scan
_exptl_absorpt_process_details
;
CrysAlisPro 1.171.42.93a (Rigaku Oxford Diffraction, 2023)
Empirical absorption correction using spherical harmonics,
implemented in SCALE3 ABSPACK scaling algorithm.
;
_exptl_crystal_colour colourless
_exptl_crystal_colour_primary colourless
_exptl_crystal_density_diffrn 1.321
_exptl_crystal_description prism
_exptl_crystal_F_000 2288
_exptl_crystal_size_max 0.11
_exptl_crystal_size_mid 0.09
_exptl_crystal_size_min 0.04
_refine_diff_density_max 0.594
_refine_diff_density_min -0.514
_refine_diff_density_rms 0.104
_refine_ls_abs_structure_details
;
 Classical Flack method preferred over Parsons because s.u. lower.
;
_refine_ls_abs_structure_Flack 0.4(5)
_refine_ls_extinction_method none
_refine_ls_goodness_of_fit_ref 1.529
_refine_ls_hydrogen_treatment constr
_refine_ls_matrix_type full
_refine_ls_number_parameters 695
_refine_ls_number_reflns 9678
_refine_ls_number_restraints 918
_refine_ls_restrained_S_all 1.565
_refine_ls_R_factor_all 0.1239
_refine_ls_R_factor_gt 0.1099
_refine_ls_shift/su_max 0.002
_refine_ls_shift/su_mean 0.000
_refine_ls_structure_factor_coef Fsqd
_refine_ls_weighting_details 'w=1/[\s^2^(Fo^2^)+(0.2000P)^2^] where P=(Fo^2^+2Fc^2^)/3'
_refine_ls_weighting_scheme calc
_refine_ls_wR_factor_gt 0.3276
_refine_ls_wR_factor_ref 0.3505
_reflns_Friedel_coverage 0.228
_reflns_Friedel_fraction_full 0.230
_reflns_Friedel_fraction_max 0.224
_reflns_number_gt 7922
_reflns_number_total 9678
_reflns_threshold_expression 'I > 2\s(I)'
_twin_special_details
;
Component 2 rotated by 179.9724\% 
around [1.00 -0.00 -0.00] (reciprocal) or [0.90 -0.01 0.44] (direct)
;
_cod_data_source_file d4cc01859a2.cif
_cod_data_source_block ne155_twin1_hklf4
_cod_depositor_comments 'Adding full bibliography for 7133721--7133722.cif.'
_cod_database_code 7133721
_shelx_shelxl_version_number 2018/3
_shelx_space_group_comment
;
The symmetry employed for this shelxl refinement is uniquely defined
by the following loop, which should always be used as a source of
symmetry information in preference to the above space-group names.
They are only intended as comments.
;
_shelx_estimated_absorpt_t_max 0.970
_shelx_estimated_absorpt_t_min 0.920
_olex2_refinement_description
;
1. Twinned data refinement
 Scales: 0.591(4)
 0.409(4)
2. Fixed Uiso
 At 1.2 times of:
  All C(H) groups, All C(H,H) groups, All N(H) groups
 At 1.5 times of:
  All O(H,H) groups
3. Restrained distances
 O9-H9B = O9-H9A = O8-H8B = O8-H8C = O7-H7C = O7-H7B = O6-H6B = O6-H6C
 1 with sigma of 0.02
 H6C-O2
 2.1 with sigma of 0.005
 H8B-O9
 2.1 with sigma of 0.005
 H7B-H6B
 2.6 with sigma of 0.02
 O7-O6 \\sim O6-O2
 with sigma of 0.001
4. Uiso/Uaniso restraints and constraints
Uanis(C1) \\sim Ueq, Uanis(C3A) \\sim Ueq, Uanis(C2) \\sim Ueq, Uanis(C11A)
\\sim Ueq, Uanis(C3) \\sim Ueq, Uanis(C27A) \\sim Ueq, Uanis(C4) \\sim Ueq,
Uanis(C7A) \\sim Ueq, Uanis(C5) \\sim Ueq, Uanis(C15A) \\sim Ueq, Uanis(C6)
\\sim Ueq, Uanis(C23A) \\sim Ueq, Uanis(C7) \\sim Ueq, Uanis(C1A) \\sim Ueq,
Uanis(C8) \\sim Ueq, Uanis(C5A) \\sim Ueq, Uanis(C9) \\sim Ueq, Uanis(C9A)
\\sim Ueq, Uanis(C10) \\sim Ueq, Uanis(C13A) \\sim Ueq, Uanis(C11) \\sim Ueq,
Uanis(C12) \\sim Ueq, Uanis(C13) \\sim Ueq, Uanis(C25A) \\sim Ueq, Uanis(C14)
\\sim Ueq, Uanis(C29A) \\sim Ueq, Uanis(C15) \\sim Ueq, Uanis(C2A) \\sim Ueq,
Uanis(C16) \\sim Ueq, Uanis(C4A) \\sim Ueq, Uanis(C6A) \\sim Ueq, Uanis(C8A)
\\sim Ueq, Uanis(C10A) \\sim Ueq, Uanis(C12A) \\sim Ueq, Uanis(C14A) \\sim Ueq,
Uanis(C16A) \\sim Ueq, Uanis(C23) \\sim Ueq, Uanis(C24) \\sim Ueq, Uanis(C25)
\\sim Ueq, Uanis(C26) \\sim Ueq, Uanis(C24A) \\sim Ueq, Uanis(C27) \\sim Ueq,
Uanis(C26A) \\sim Ueq, Uanis(C28) \\sim Ueq, Uanis(C28A) \\sim Ueq, Uanis(C29)
\\sim Ueq, Uanis(C30A) \\sim Ueq, Uanis(C30) \\sim Ueq: with sigma of 0.005 and
sigma for terminal atoms of 0.01
Uanis(O3A) \\sim Ueq: with sigma of 0.008 and sigma for terminal atoms of 0.01
Uanis(N2) \\sim Ueq, Uanis(C2A) \\sim Ueq: with sigma of 0.008 and sigma for
terminal atoms of 0.016
Uanis(C8A) = Uanis(C2A)
5. Rigid body (RIGU) restrains
 O2, O1, C9, N1, C1, C10, C2, C4, C5, C11, C3, C6, C8, C12, C16, C7, C30, C13,
 C15, O5, N2, C14, C29, C17, C26, C25, C27, C18, C24, C28, C19, C23, O3, C22,
 C20, O4, C21
 with sigma for 1-2 distances of 0.004 and sigma for 1-3 distances of 0.004
 C20A, O1A, C9A, C1A, N1A, C2A, C4A, C5A, C10A, C3A, C6A, C8A, C11A, C7A, C30A,
  C12A, C16A, N2A, O5A, C13A, C15A, C29A, C14A, C26A, C17A, C25A, C27A, O2A,
 C24A, C28A, C18A, C23A, C19A, C22A, O3A, O4A, C21A
 with sigma for 1-2 distances of 0.004 and sigma for 1-3 distances of 0.004
6. Others
 Fixed X: O7(0.489709)
 Fixed Y: O7(0.540629)
 Fixed Z: O7(0.69052)
7.a Free rotating group:
 O6(H6B,H6C), O7(H7B,H7C), O8(H8B,H8C), O9(H9A,H9B)
7.b Ternary CH refined with riding coordinates:
 C2(H2A), C4(H4), C5(H5), C6(H6), C7(H7), C8(H8), C2A(H2AB), C4A(H4A),
 C5A(H5A), C6A(H6A), C7A(H7A), C8A(H8A)
7.c Secondary CH2 refined with riding coordinates:
 C10(H10A,H10B), C17(H17A,H17B), C18(H18A,H18B), C19(H19A,H19B), C20(H20A,
 H20B), C21(H21A,H21B), C22(H22A,H22B), C29(H29A,H29B), C10A(H10C,H10D),
 C17A(H17C,H17D), C18A(H18C,H18D), C19A(H19C,H19D), C20A(H20C,H20D), C21A(H21C,
 H21D), C22A(H22C,H22D), C29A(H29C,H29D)
7.d Aromatic/amide H refined with riding coordinates:
 N1(H1), N2(H2), C12(H12), C13(H13), C15(H15), C16(H16), C24(H24), C25(H25),
 C27(H27), C28(H28), N1A(H1A), N2A(H2AA), C12A(H12A), C13A(H13A), C15A(H15A),
 C16A(H16A), C24A(H24A), C25A(H25A), C27A(H27A), C28A(H28A)
7.e Fitted hexagon refined as free rotating group:
 C11A(C12A,C13A,C14A,C15A,C16A)
;
_olex2_submission_special_instructions 'No special instructions were received'
_oxdiff_exptl_absorpt_empirical_details
;
Empirical correction (ABSPACK) includes:
- Absorption correction using spherical harmonics
- Frame scaling
;

loop_
_space_group_symop_operation_xyz
'x, y, z'
'x, -y, z+1/2'
'x+1/2, y+1/2, z'
'x+1/2, -y+1/2, z+1/2'

loop_
_atom_site_label
_atom_site_type_symbol
_atom_site_fract_x
_atom_site_fract_y
_atom_site_fract_z
_atom_site_U_iso_or_equiv
_atom_site_adp_type
_atom_site_occupancy
_atom_site_site_symmetry_order
_atom_site_calc_flag
_atom_site_refinement_flags_posn
_atom_site_refinement_flags_adp
_atom_site_refinement_flags_occupancy
_atom_site_disorder_assembly
_atom_site_disorder_group
O1 O 0.2949(4) 0.4968(6) 0.012(2) 0.038(2) Uani 1 1 d . . . . .
O2 O 0.4394(3) 0.7493(10) 0.381(2) 0.057(3) Uani 1 1 d D . . . .
O3 O 0.4658(4) 0.9943(10) 0.361(2) 0.057(3) Uani 1 1 d . . . . .
O4 O 0.4278(3) 1.1872(10) 0.412(2) 0.052(2) Uani 1 1 d . . . . .
O5 O 0.3039(3) 1.0727(7) -0.259(2) 0.0330(18) Uani 1 1 d . . . . .
N1 N 0.3080(3) 0.6616(8) 0.151(2) 0.0303(18) Uani 1 1 d . . . . .
H1 H 0.307575 0.744731 0.163780 0.036 Uiso 1 1 calc R U . . .
N2 N 0.3095(3) 1.0546(8) -0.026(2) 0.0294(18) Uani 1 1 d . U . . .
H2 H 0.305250 1.013375 0.046997 0.035 Uiso 1 1 calc R U . . .
C1 C 0.2824(4) 0.7021(10) -0.063(2) 0.031(2) Uani 1 1 d . U . . .
C2 C 0.2975(4) 0.7623(10) -0.177(2) 0.0273(19) Uani 1 1 d . U . . .
H2A H 0.315923 0.748537 -0.186242 0.033 Uiso 1 1 calc R U . . .
C3 C 0.2847(3) 0.8973(10) -0.156(2) 0.0278(19) Uani 1 1 d . U . . .
C4 C 0.2695(4) 0.8371(10) -0.040(2) 0.0283(19) Uani 1 1 d . U . . .
H4 H 0.267182 0.876810 0.051199 0.034 Uiso 1 1 calc R U . . .
C5 C 0.2611(4) 0.6633(11) -0.175(2) 0.034(2) Uani 1 1 d . U . . .
H5 H 0.252223 0.579086 -0.182978 0.041 Uiso 1 1 calc R U . . .
C6 C 0.2759(4) 0.7276(11) -0.288(2) 0.034(2) Uani 1 1 d . U . . .
H6 H 0.278339 0.689297 -0.379735 0.041 Uiso 1 1 calc R U . . .
C7 C 0.2627(4) 0.8571(12) -0.266(2) 0.037(2) Uani 1 1 d . U . . .
H7 H 0.255344 0.913655 -0.341662 0.044 Uiso 1 1 calc R U . . .
C8 C 0.2479(4) 0.8032(13) -0.152(2) 0.038(2) Uani 1 1 d . U . . .
H8 H 0.229409 0.817371 -0.144496 0.045 Uiso 1 1 calc R U . . .
C9 C 0.2952(4) 0.6118(9) 0.040(2) 0.0266(18) Uani 1 1 d . U . . .
C10 C 0.3227(4) 0.5840(11) 0.251(2) 0.033(2) Uani 1 1 d . U . . .
H10A H 0.319376 0.493112 0.227228 0.040 Uiso 1 1 calc R U . . .
H10B H 0.316442 0.599384 0.341707 0.040 Uiso 1 1 calc R U . . .
C11 C 0.3502(4) 0.6050(9) 0.263(2) 0.0294(19) Uani 1 1 d . U . . .
C12 C 0.3652(4) 0.5678(10) 0.388(2) 0.036(2) Uani 1 1 d . U . . .
H12 H 0.356722 0.538224 0.463902 0.043 Uiso 1 1 calc R U . . .
C13 C 0.3901(4) 0.5737(12) 0.401(2) 0.043(2) Uani 1 1 d . U . . .
H13 H 0.399119 0.544524 0.483781 0.051 Uiso 1 1 calc R U . . .
C14 C 0.4038(4) 0.6222(13) 0.296(2) 0.044(3) Uani 1 1 d . U . . .
C15 C 0.3895(4) 0.6600(9) 0.173(2) 0.032(2) Uani 1 1 d . U . . .
H15 H 0.398296 0.690489 0.099215 0.038 Uiso 1 1 calc R U . . .
C16 C 0.3639(4) 0.6547(9) 0.157(2) 0.032(2) Uani 1 1 d . U . . .
H16 H 0.355096 0.684745 0.074550 0.038 Uiso 1 1 calc R U . . .
C17 C 0.4323(4) 0.6300(15) 0.310(3) 0.057(3) Uani 1 1 d . . . . .
H17A H 0.439593 0.556185 0.362699 0.068 Uiso 1 1 calc R U . . .
H17B H 0.438769 0.629076 0.217729 0.068 Uiso 1 1 calc R U . . .
C18 C 0.4661(4) 0.7670(18) 0.397(3) 0.064(4) Uani 1 1 d . . . . .
H18A H 0.473185 0.754769 0.307843 0.077 Uiso 1 1 calc R U . . .
H18B H 0.473916 0.702998 0.462568 0.077 Uiso 1 1 calc R U . . .
C19 C 0.4720(4) 0.8970(19) 0.449(3) 0.064(4) Uani 1 1 d . . . . .
H19A H 0.463077 0.910473 0.532746 0.077 Uiso 1 1 calc R U . . .
H19B H 0.490447 0.901595 0.477289 0.077 Uiso 1 1 calc R U . . .
C20 C 0.4710(4) 1.1177(18) 0.411(3) 0.058(4) Uani 1 1 d . . . . .
H20A H 0.473633 1.174553 0.332808 0.070 Uiso 1 1 calc R U . . .
H20B H 0.487137 1.115418 0.471295 0.070 Uiso 1 1 calc R U . . .
C21 C 0.4513(4) 1.1731(15) 0.489(3) 0.055(3) Uani 1 1 d . . . . .
H21A H 0.449059 1.117910 0.569027 0.067 Uiso 1 1 calc R U . . .
H21B H 0.457074 1.257842 0.523896 0.067 Uiso 1 1 calc R U . . .
C22 C 0.4111(4) 1.0823(13) 0.413(2) 0.044(3) Uani 1 1 d . . . . .
H22A H 0.405148 1.072963 0.505658 0.053 Uiso 1 1 calc R U . . .
H22B H 0.420098 1.002929 0.391405 0.053 Uiso 1 1 calc R U . . .
C23 C 0.3888(4) 1.1029(12) 0.309(2) 0.038(2) Uani 1 1 d . U . . .
C24 C 0.3771(3) 1.0000(8) 0.241(2) 0.0220(18) Uani 1 1 d . U . . .
H24 H 0.382371 0.916339 0.268580 0.026 Uiso 1 1 calc R U . . .
C25 C 0.3577(4) 1.0134(9) 0.133(2) 0.0246(19) Uani 1 1 d . U . . .
H25 H 0.351235 0.941750 0.081155 0.030 Uiso 1 1 calc R U . . .
C26 C 0.3483(3) 1.1375(10) 0.105(2) 0.0273(18) Uani 1 1 d . U . . .
C27 C 0.3589(4) 1.2394(11) 0.177(2) 0.033(2) Uani 1 1 d . U . . .
H27 H 0.352291 1.322530 0.158010 0.040 Uiso 1 1 calc R U . . .
C28 C 0.3794(4) 1.2240(11) 0.281(2) 0.034(2) Uani 1 1 d . U . . .
H28 H 0.386415 1.295730 0.330855 0.041 Uiso 1 1 calc R U . . .
C29 C 0.3273(4) 1.1601(9) -0.007(2) 0.0290(19) Uani 1 1 d . U . . .
H29A H 0.317890 1.237965 0.015530 0.035 Uiso 1 1 calc R U . . .
H29B H 0.334810 1.175780 -0.094341 0.035 Uiso 1 1 calc R U . . .
C30 C 0.2991(3) 1.0164(8) -0.154(2) 0.0198(17) Uani 1 1 d . U . . .
O1A O 0.7050(4) -0.5054(7) 0.968(2) 0.045(3) Uani 1 1 d . . . . .
O2A O 0.5610(4) -0.2480(11) 1.193(2) 0.056(2) Uani 1 1 d . . . . .
O3A O 0.5336(3) -0.0020(8) 1.138(2) 0.048(3) Uani 1 1 d . U . . .
O4A O 0.5727(3) 0.1947(11) 1.236(2) 0.054(2) Uani 1 1 d . . . . .
O5A O 0.6965(3) 0.0740(8) 0.684(2) 0.0340(17) Uani 1 1 d . . . . .
N1A N 0.6919(3) -0.3368(10) 1.091(2) 0.042(2) Uani 1 1 d . . . . .
H1A H 0.691874 -0.253489 1.102905 0.051 Uiso 1 1 calc R U . . .
N2A N 0.6910(4) 0.0556(9) 0.915(2) 0.037(2) Uani 1 1 d . . . . .
H2AA H 0.695665 0.016476 0.992435 0.044 Uiso 1 1 calc R U . . .
C1A C 0.7173(3) -0.2949(10) 0.905(2) 0.0280(19) Uani 1 1 d . U . . .
C2A C 0.7304(4) -0.1650(10) 0.939(2) 0.0304(14) Uani 1 1 d . U . . .
H2AB H 0.732890 -0.124877 1.032168 0.036 Uiso 1 1 calc R U . . .
C3A C 0.7157(4) -0.1028(10) 0.808(2) 0.0276(19) Uani 1 1 d . U . . .
C4A C 0.7020(4) -0.2342(10) 0.773(2) 0.030(2) Uani 1 1 d . U . . .
H4A H 0.683446 -0.245484 0.746046 0.036 Uiso 1 1 calc R U . . .
C5A C 0.7396(4) -0.3311(11) 0.814(2) 0.031(2) Uani 1 1 d . U . . .
H5A H 0.748579 -0.415283 0.817140 0.037 Uiso 1 1 calc R U . . .
C6A C 0.7522(4) -0.2049(9) 0.850(2) 0.0279(19) Uani 1 1 d . U . . .
H6A H 0.770678 -0.193226 0.877243 0.033 Uiso 1 1 calc R U . . .
C7A C 0.7374(4) -0.1426(11) 0.719(2) 0.031(2) Uani 1 1 d . U . . .
H7A H 0.745069 -0.086484 0.651552 0.038 Uiso 1 1 calc R U . . .
C8A C 0.7239(4) -0.2756(10) 0.685(2) 0.0304(14) Uani 1 1 d . U . . .
H8A H 0.721635 -0.316658 0.592082 0.036 Uiso 1 1 calc R U . . .
C9A C 0.7049(4) -0.3870(11) 0.992(2) 0.037(2) Uani 1 1 d . U . . .
C10A C 0.6777(4) -0.4194(14) 1.180(3) 0.045(3) Uani 1 1 d . U . . .
H10C H 0.683975 -0.403843 1.277355 0.053 Uiso 1 1 calc R U . . .
H10D H 0.681072 -0.509948 1.159201 0.053 Uiso 1 1 calc R U . . .
C11A C 0.6488(3) -0.3954(9) 1.162(2) 0.045(3) Uani 1 1 d G U . . .
C12A C 0.6358(3) -0.3450(9) 1.044(2) 0.046(3) Uani 1 1 d G U . . .
H12A H 0.644782 -0.317401 0.970086 0.055 Uiso 1 1 calc R U . . .
C13A C 0.6095(3) -0.3350(9) 1.036(2) 0.053(3) Uani 1 1 d G U . . .
H13A H 0.600547 -0.300546 0.955323 0.064 Uiso 1 1 calc R U . . .
C14A C 0.5963(3) -0.3754(10) 1.144(2) 0.049(3) Uani 1 1 d G U . . .
C15A C 0.6094(3) -0.4258(10) 1.262(2) 0.050(3) Uani 1 1 d G U . . .
H15A H 0.600353 -0.453378 1.336122 0.060 Uiso 1 1 calc R U . . .
C16A C 0.6356(3) -0.4358(10) 1.271(2) 0.051(3) Uani 1 1 d G U . . .
H16A H 0.644588 -0.470233 1.350889 0.061 Uiso 1 1 calc R U . . .
C17A C 0.5677(4) -0.3636(16) 1.135(3) 0.054(3) Uani 1 1 d . . . . .
H17C H 0.560824 -0.366686 1.037115 0.065 Uiso 1 1 calc R U . . .
H17D H 0.560475 -0.435784 1.183385 0.065 Uiso 1 1 calc R U . . .
C18A C 0.5337(4) -0.2302(17) 1.177(3) 0.056(3) Uani 1 1 d . . . . .
H18C H 0.525296 -0.298850 1.225773 0.068 Uiso 1 1 calc R U . . .
H18D H 0.527492 -0.234428 1.078398 0.068 Uiso 1 1 calc R U . . .
C19A C 0.5273(5) -0.1026(18) 1.235(3) 0.065(4) Uani 1 1 d . . . . .
H19C H 0.509005 -0.099127 1.248100 0.078 Uiso 1 1 calc R U . . .
H19D H 0.537071 -0.089537 1.324674 0.078 Uiso 1 1 calc R U . . .
C20A C 0.5285(5) 0.1242(18) 1.190(3) 0.059(4) Uani 1 1 d . . . . .
H20C H 0.512325 0.121725 1.233168 0.071 Uiso 1 1 calc R U . . .
H20D H 0.526339 0.184165 1.111560 0.071 Uiso 1 1 calc R U . . .
C21A C 0.5491(4) 0.1760(17) 1.294(3) 0.059(4) Uani 1 1 d . . . . .
H21C H 0.543472 0.258368 1.330896 0.070 Uiso 1 1 calc R U . . .
H21D H 0.551762 0.115481 1.372297 0.070 Uiso 1 1 calc R U . . .
C22A C 0.5889(4) 0.0815(16) 1.250(3) 0.055(4) Uani 1 1 d . . . . .
H22C H 0.579261 0.005150 1.215077 0.067 Uiso 1 1 calc R U . . .
H22D H 0.594880 0.067150 1.347349 0.067 Uiso 1 1 calc R U . . .
C23A C 0.6113(4) 0.1048(16) 1.166(3) 0.051(3) Uani 1 1 d . U . . .
C24A C 0.6218(5) 0.0028(14) 1.100(3) 0.059(4) Uani 1 1 d . U . . .
H24A H 0.613893 -0.078585 1.101946 0.071 Uiso 1 1 calc R U . . .
C25A C 0.6429(4) 0.0158(13) 1.034(3) 0.046(3) Uani 1 1 d . U . . .
H25A H 0.651552 -0.057886 1.006315 0.056 Uiso 1 1 calc R U . . .
C26A C 0.6523(4) 0.1396(12) 1.006(2) 0.041(3) Uani 1 1 d . U . . .
C27A C 0.6414(4) 0.2420(13) 1.069(2) 0.042(3) Uani 1 1 d . U . . .
H27A H 0.647796 0.325711 1.057379 0.051 Uiso 1 1 calc R U . . .
C28A C 0.6213(4) 0.2235(15) 1.149(3) 0.051(3) Uani 1 1 d . U . . .
H28A H 0.614371 0.294618 1.193131 0.061 Uiso 1 1 calc R U . . .
C29A C 0.6730(4) 0.1640(11) 0.914(2) 0.038(2) Uani 1 1 d . U . . .
H29C H 0.665321 0.178886 0.819373 0.045 Uiso 1 1 calc R U . . .
H29D H 0.682284 0.242289 0.945386 0.045 Uiso 1 1 calc R U . . .
C30A C 0.7002(3) 0.0166(10) 0.802(2) 0.028(2) Uani 1 1 d . U . . .
O6 O 0.4398(3) 0.6650(11) 0.668(2) 0.062(3) Uani 1 1 d DG . . . .
H6B H 0.437259 0.727444 0.723516 0.093 Uiso 1 1 d DG U . . .
H6C H 0.442404 0.702548 0.590765 0.093 Uiso 1 1 d DG U . . .
O7 O 0.489709 0.540629 0.690520 0.154(12) Uani 1 1 d DG . . . .
H7B H 0.477332 0.595531 0.681086 0.231 Uiso 1 1 d DG U . . .
H7C H 0.497957 0.560018 0.768830 0.231 Uiso 1 1 d DG U . . .
O8 O 0.5138(3) 0.4885(13) 0.953(3) 0.071(4) Uani 1 1 d DG . . . .
H8B H 0.525210 0.431517 0.979847 0.107 Uiso 1 1 d DG U . . .
H8C H 0.503794 0.490885 1.018487 0.107 Uiso 1 1 d DG U . . .
O9 O 0.5599(4) 0.3347(13) 0.977(2) 0.072(3) Uani 1 1 d DG . . . .
H9A H 0.563636 0.284783 1.046544 0.108 Uiso 1 1 d DG U . . .
H9B H 0.574483 0.354773 0.948122 0.108 Uiso 1 1 d DG U . . .

loop_
_atom_site_aniso_label
_atom_site_aniso_U_11
_atom_site_aniso_U_22
_atom_site_aniso_U_33
_atom_site_aniso_U_23
_atom_site_aniso_U_13
_atom_site_aniso_U_12
O1 0.065(6) 0.008(4) 0.047(6) -0.006(3) 0.031(5) -0.006(2)
O2 0.063(5) 0.042(5) 0.069(8) 0.004(5) 0.015(5) 0.007(4)
O3 0.079(8) 0.059(7) 0.038(6) -0.009(4) 0.027(5) -0.002(4)
O4 0.055(4) 0.044(5) 0.058(6) -0.004(5) 0.016(4) -0.006(4)
O5 0.081(5) 0.006(3) 0.014(3) -0.001(2) 0.012(3) -0.002(3)
N1 0.068(5) 0.008(4) 0.016(4) 0.000(3) 0.011(3) 0.003(3)
N2 0.058(4) 0.016(4) 0.016(4) -0.007(3) 0.011(3) -0.010(3)
C1 0.049(4) 0.016(4) 0.029(4) 0.001(3) 0.010(3) -0.002(3)
C2 0.044(4) 0.017(4) 0.022(4) -0.002(3) 0.011(3) 0.001(3)
C3 0.047(4) 0.014(3) 0.023(4) -0.004(3) 0.007(3) -0.002(3)
C4 0.045(4) 0.021(4) 0.021(4) 0.002(3) 0.012(3) 0.000(3)
C5 0.045(4) 0.024(4) 0.033(5) -0.009(3) 0.009(3) -0.006(3)
C6 0.046(4) 0.031(4) 0.026(4) 0.002(3) 0.008(3) -0.002(3)
C7 0.050(4) 0.028(4) 0.032(5) 0.003(4) 0.003(3) -0.001(3)
C8 0.042(4) 0.038(5) 0.035(5) 0.001(4) 0.015(3) -0.003(3)
C9 0.049(4) 0.015(3) 0.018(4) -0.006(3) 0.012(3) -0.004(3)
C10 0.059(4) 0.016(4) 0.025(4) 0.000(3) 0.006(3) 0.002(3)
C11 0.057(4) 0.014(4) 0.018(4) -0.001(3) 0.010(3) 0.005(3)
C12 0.062(4) 0.024(4) 0.022(4) 0.011(3) 0.008(4) 0.006(3)
C13 0.060(4) 0.034(5) 0.034(5) 0.006(4) 0.009(4) 0.008(4)
C14 0.056(4) 0.040(5) 0.035(5) 0.001(4) 0.005(4) 0.009(4)
C15 0.063(4) 0.015(4) 0.019(4) -0.005(3) 0.010(3) -0.002(3)
C16 0.063(4) 0.016(4) 0.018(4) 0.002(3) 0.013(3) 0.003(3)
C17 0.060(6) 0.054(8) 0.057(10) 0.007(6) 0.014(6) 0.013(5)
C18 0.058(6) 0.067(8) 0.072(12) 0.011(8) 0.026(7) 0.009(6)
C19 0.038(6) 0.076(9) 0.079(12) 0.012(7) 0.010(6) 0.003(6)
C20 0.040(6) 0.065(9) 0.069(11) -0.013(7) 0.006(6) -0.001(6)
C21 0.060(7) 0.044(8) 0.062(10) -0.010(7) 0.007(6) -0.006(5)
C22 0.063(6) 0.036(6) 0.034(7) -0.013(5) 0.004(5) -0.002(4)
C23 0.047(4) 0.034(4) 0.032(5) -0.004(4) 0.008(3) -0.002(3)
C24 0.025(4) 0.028(4) 0.014(4) 0.001(3) 0.007(3) 0.004(3)
C25 0.034(4) 0.024(4) 0.016(4) -0.001(3) 0.001(3) 0.001(3)
C26 0.043(4) 0.022(4) 0.018(4) 0.002(3) 0.009(3) -0.002(3)
C27 0.050(4) 0.027(4) 0.023(4) 0.003(3) 0.008(3) -0.005(3)
C28 0.050(4) 0.029(4) 0.023(4) -0.017(3) 0.006(3) -0.002(3)
C29 0.051(4) 0.012(4) 0.024(4) 0.000(3) 0.003(3) -0.001(3)
C30 0.040(4) 0.007(3) 0.014(3) -0.004(3) 0.009(3) 0.003(3)
O1A 0.100(8) 0.019(4) 0.019(4) 0.004(3) 0.028(5) 0.002(3)
O2A 0.072(5) 0.058(6) 0.041(6) -0.005(4) 0.020(4) -0.004(5)
O3A 0.014(3) 0.059(6) 0.073(6) -0.007(4) 0.021(4) -0.003(2)
O4A 0.061(5) 0.054(6) 0.048(6) -0.005(5) 0.014(4) 0.002(4)
O5A 0.055(5) 0.023(4) 0.025(4) 0.005(3) 0.010(3) 0.001(3)
N1A 0.054(5) 0.025(5) 0.051(7) -0.001(4) 0.019(5) -0.003(4)
N2A 0.064(6) 0.018(5) 0.030(5) 0.004(3) 0.015(4) 0.006(4)
C1A 0.046(4) 0.018(4) 0.021(4) -0.009(3) 0.009(3) 0.003(3)
C2A 0.050(3) 0.022(3) 0.020(3) -0.012(2) 0.009(2) 0.001(2)
C3A 0.045(4) 0.019(4) 0.019(4) -0.008(3) 0.006(3) 0.000(3)
C4A 0.050(4) 0.021(4) 0.021(4) -0.005(3) 0.010(3) -0.002(3)
C5A 0.051(4) 0.020(4) 0.022(4) -0.011(3) 0.008(3) 0.006(3)
C6A 0.053(4) 0.013(4) 0.018(4) -0.008(3) 0.006(3) 0.002(3)
C7A 0.049(4) 0.024(4) 0.022(4) -0.010(3) 0.008(3) 0.001(3)
C8A 0.050(3) 0.022(3) 0.020(3) -0.012(2) 0.009(2) 0.001(2)
C9A 0.051(5) 0.024(4) 0.035(5) 0.004(3) 0.006(4) 0.003(3)
C10A 0.055(5) 0.033(5) 0.047(6) 0.006(4) 0.013(4) -0.002(4)
C11A 0.055(4) 0.032(5) 0.048(5) -0.008(4) 0.008(4) -0.007(4)
C12A 0.058(4) 0.037(5) 0.044(5) -0.002(4) 0.012(4) -0.003(4)
C13A 0.062(5) 0.046(6) 0.053(6) 0.009(5) 0.008(4) -0.001(4)
C14A 0.059(5) 0.041(5) 0.047(5) 0.001(4) 0.010(4) -0.006(4)
C15A 0.061(5) 0.048(6) 0.044(5) -0.002(4) 0.013(4) -0.007(4)
C16A 0.058(5) 0.046(6) 0.049(6) -0.003(4) 0.013(4) -0.004(4)
C17A 0.068(7) 0.052(7) 0.043(8) 0.004(6) 0.009(6) -0.005(6)
C18A 0.068(7) 0.063(8) 0.041(8) 0.001(6) 0.017(6) -0.009(6)
C19A 0.067(9) 0.059(8) 0.074(12) -0.001(7) 0.033(8) -0.010(6)
C20A 0.076(8) 0.057(8) 0.045(9) -0.016(7) 0.014(7) 0.000(7)
C21A 0.069(7) 0.068(10) 0.042(8) -0.025(7) 0.021(6) -0.003(6)
C22A 0.052(7) 0.055(8) 0.061(10) 0.006(7) 0.013(6) 0.002(5)
C23A 0.052(5) 0.055(5) 0.047(6) -0.004(5) 0.012(4) 0.000(4)
C24A 0.063(6) 0.051(6) 0.064(7) 0.001(5) 0.015(5) -0.002(4)
C25A 0.050(5) 0.038(5) 0.051(6) -0.014(4) 0.010(4) 0.002(4)
C26A 0.050(4) 0.034(4) 0.042(5) -0.010(4) 0.011(4) -0.002(4)
C27A 0.046(4) 0.037(5) 0.043(5) -0.007(4) 0.003(4) 0.007(4)
C28A 0.056(5) 0.048(5) 0.050(6) -0.010(5) 0.010(4) 0.003(4)
C29A 0.050(4) 0.026(4) 0.038(5) 0.001(4) 0.010(4) 0.008(4)
C30A 0.028(4) 0.025(4) 0.033(4) -0.002(3) 0.017(3) 0.002(3)
O6 0.077(6) 0.066(7) 0.046(7) 0.000(5) 0.015(5) 0.007(5)
O7 0.109(15) 0.25(3) 0.111(19) 0.11(2) 0.048(14) 0.070(18)
O8 0.049(6) 0.078(9) 0.088(11) -0.002(7) 0.012(7) -0.003(5)
O9 0.088(8) 0.070(8) 0.060(8) 0.016(6) 0.021(7) 0.012(6)

loop_
_atom_type_symbol
_atom_type_description
_atom_type_scat_dispersion_real
_atom_type_scat_dispersion_imag
_atom_type_scat_source
C C 0.0181 0.0091 'International Tables Vol C Tables 4.2.6.8 and 6.1.1.4'
H H 0.0000 0.0000 'International Tables Vol C Tables 4.2.6.8 and 6.1.1.4'
N N 0.0311 0.0180 'International Tables Vol C Tables 4.2.6.8 and 6.1.1.4'
O O 0.0492 0.0322 'International Tables Vol C Tables 4.2.6.8 and 6.1.1.4'

loop_
_geom_angle_atom_site_label_1
_geom_angle_atom_site_label_2
_geom_angle_atom_site_label_3
_geom_angle
_geom_angle_site_symmetry_1
_geom_angle_site_symmetry_3
_geom_angle_publ_flag
C18 O2 C17 112.1(12) . . ?
C19 O3 C20 116.0(17) . . ?
C21 O4 C22 116.0(12) . . ?
C9 N1 H1 118.9 . . ?
C9 N1 C10 122.2(9) . . ?
C10 N1 H1 118.9 . . ?
C29 N2 H2 118.7 . . ?
C30 N2 H2 118.7 . . ?
C30 N2 C29 122.6(9) . . ?
C2 C1 C4 89.9(8) . . ?
C5 C1 C2 89.2(9) . . ?
C5 C1 C4 92.3(8) . . ?
C9 C1 C2 120.5(9) . . ?
C9 C1 C4 129.3(10) . . ?
C9 C1 C5 124.4(9) . . ?
C1 C2 H2A 124.9 . . ?
C1 C2 C3 90.7(8) . . ?
C3 C2 H2A 124.9 . . ?
C6 C2 C1 90.7(8) . . ?
C6 C2 H2A 124.9 . . ?
C6 C2 C3 90.3(8) . . ?
C4 C3 C2 89.5(8) . . ?
C7 C3 C2 88.1(8) . . ?
C7 C3 C4 89.6(8) . . ?
C30 C3 C2 122.1(8) . . ?
C30 C3 C4 129.1(9) . . ?
C30 C3 C7 126.3(10) . . ?
C1 C4 H4 125.8 . . ?
C3 C4 C1 89.9(8) . . ?
C3 C4 H4 125.8 . . ?
C8 C4 C1 89.6(9) . . ?
C8 C4 C3 88.5(8) . . ?
C8 C4 H4 125.8 . . ?
C1 C5 H5 126.2 . . ?
C1 C5 C6 90.5(8) . . ?
C1 C5 C8 87.8(8) . . ?
C6 C5 H5 126.2 . . ?
C6 C5 C8 87.7(8) . . ?
C8 C5 H5 126.2 . . ?
C2 C6 C5 89.5(9) . . ?
C2 C6 H6 125.0 . . ?
C2 C6 C7 90.5(9) . . ?
C5 C6 H6 125.0 . . ?
C7 C6 C5 91.0(9) . . ?
C7 C6 H6 125.0 . . ?
C3 C7 H7 124.4 . . ?
C6 C7 C3 91.0(9) . . ?
C6 C7 H7 124.4 . . ?
C8 C7 C3 89.8(9) . . ?
C8 C7 C6 92.7(10) . . ?
C8 C7 H7 124.4 . . ?
C4 C8 C5 90.3(9) . . ?
C4 C8 H8 125.0 . . ?
C5 C8 H8 125.0 . . ?
C7 C8 C4 92.1(9) . . ?
C7 C8 C5 88.6(9) . . ?
C7 C8 H8 125.0 . . ?
O1 C9 N1 124.0(11) . . ?
O1 C9 C1 117.8(11) . . ?
N1 C9 C1 117.9(9) . . ?
N1 C10 H10A 108.3 . . ?
N1 C10 H10B 108.3 . . ?
N1 C10 C11 116.0(9) . . ?
H10A C10 H10B 107.4 . . ?
C11 C10 H10A 108.3 . . ?
C11 C10 H10B 108.3 . . ?
C12 C11 C10 119.2(9) . . ?
C16 C11 C10 124.8(10) . . ?
C16 C11 C12 116.0(10) . . ?
C11 C12 H12 118.9 . . ?
C13 C12 C11 122.1(11) . . ?
C13 C12 H12 118.9 . . ?
C12 C13 H13 119.1 . . ?
C12 C13 C14 121.9(13) . . ?
C14 C13 H13 119.1 . . ?
C13 C14 C15 116.6(11) . . ?
C13 C14 C17 122.2(13) . . ?
C15 C14 C17 121.1(12) . . ?
C14 C15 H15 118.6 . . ?
C16 C15 C14 122.8(10) . . ?
C16 C15 H15 118.6 . . ?
C11 C16 H16 119.8 . . ?
C15 C16 C11 120.5(10) . . ?
C15 C16 H16 119.8 . . ?
O2 C17 C14 107.6(11) . . ?
O2 C17 H17A 110.2 . . ?
O2 C17 H17B 110.2 . . ?
C14 C17 H17A 110.2 . . ?
C14 C17 H17B 110.2 . . ?
H17A C17 H17B 108.5 . . ?
O2 C18 H18A 109.7 . . ?
O2 C18 H18B 109.7 . . ?
O2 C18 C19 109.7(13) . . ?
H18A C18 H18B 108.2 . . ?
C19 C18 H18A 109.7 . . ?
C19 C18 H18B 109.7 . . ?
O3 C19 C18 116.1(18) . . ?
O3 C19 H19A 108.3 . . ?
O3 C19 H19B 108.3 . . ?
C18 C19 H19A 108.3 . . ?
C18 C19 H19B 108.3 . . ?
H19A C19 H19B 107.4 . . ?
O3 C20 H20A 108.5 . . ?
O3 C20 H20B 108.5 . . ?
O3 C20 C21 114.9(13) . . ?
H20A C20 H20B 107.5 . . ?
C21 C20 H20A 108.5 . . ?
C21 C20 H20B 108.5 . . ?
O4 C21 C20 113.8(15) . . ?
O4 C21 H21A 108.8 . . ?
O4 C21 H21B 108.8 . . ?
C20 C21 H21A 108.8 . . ?
C20 C21 H21B 108.8 . . ?
H21A C21 H21B 107.7 . . ?
O4 C22 H22A 109.8 . . ?
O4 C22 H22B 109.8 . . ?
O4 C22 C23 109.6(12) . . ?
H22A C22 H22B 108.2 . . ?
C23 C22 H22A 109.8 . . ?
C23 C22 H22B 109.8 . . ?
C24 C23 C22 120.1(11) . . ?
C28 C23 C22 120.7(11) . . ?
C28 C23 C24 119.2(11) . . ?
C23 C24 H24 118.5 . . ?
C23 C24 C25 122.9(9) . . ?
C25 C24 H24 118.5 . . ?
C24 C25 H25 121.5 . . ?
C26 C25 C24 117.1(9) . . ?
C26 C25 H25 121.5 . . ?
C25 C26 C29 120.6(9) . . ?
C27 C26 C25 119.9(10) . . ?
C27 C26 C29 119.5(9) . . ?
C26 C27 H27 119.1 . . ?
C26 C27 C28 121.8(11) . . ?
C28 C27 H27 119.1 . . ?
C23 C28 C27 118.6(10) . . ?
C23 C28 H28 120.7 . . ?
C27 C28 H28 120.7 . . ?
N2 C29 C26 113.7(9) . . ?
N2 C29 H29A 108.8 . . ?
N2 C29 H29B 108.8 . . ?
C26 C29 H29A 108.8 . . ?
C26 C29 H29B 108.8 . . ?
H29A C29 H29B 107.7 . . ?
O5 C30 N2 121.6(9) . . ?
O5 C30 C3 122.9(9) . . ?
N2 C30 C3 115.2(9) . . ?
C17A O2A C18A 110.6(12) . . ?
C20A O3A C19A 111.7(13) . . ?
C21A O4A C22A 112.1(12) . . ?
C9A N1A H1A 119.5 . . ?
C9A N1A C10A 121.1(11) . . ?
C10A N1A H1A 119.5 . . ?
C29A N2A H2AA 119.1 . . ?
C30A N2A H2AA 119.1 . . ?
C30A N2A C29A 121.8(11) . . ?
C2A C1A C4A 90.5(8) . . ?
C2A C1A C5A 89.2(8) . . ?
C5A C1A C4A 89.3(8) . . ?
C9A C1A C2A 131.8(10) . . ?
C9A C1A C4A 120.3(10) . . ?
C9A C1A C5A 124.0(9) . . ?
C1A C2A H2AB 125.5 . . ?
C1A C2A C3A 90.5(8) . . ?
C1A C2A C6A 89.2(7) . . ?
C3A C2A H2AB 125.5 . . ?
C6A C2A H2AB 125.5 . . ?
C6A C2A C3A 89.5(8) . . ?
C4A C3A C2A 90.0(8) . . ?
C7A C3A C2A 90.3(8) . . ?
C7A C3A C4A 89.7(8) . . ?
C30A C3A C2A 127.0(9) . . ?
C30A C3A C4A 118.9(9) . . ?
C30A C3A C7A 129.4(9) . . ?
C1A C4A H4A 125.5 . . ?
C3A C4A C1A 89.1(8) . . ?
C3A C4A H4A 125.5 . . ?
C8A C4A C1A 89.4(8) . . ?
C8A C4A C3A 90.6(8) . . ?
C8A C4A H4A 125.5 . . ?
C1A C5A H5A 124.6 . . ?
C6A C5A C1A 89.8(7) . . ?
C6A C5A H5A 124.6 . . ?
C6A C5A C8A 93.0(9) . . ?
C8A C5A C1A 89.8(8) . . ?
C8A C5A H5A 124.6 . . ?
C2A C6A H6A 124.8 . . ?
C2A C6A C7A 90.3(8) . . ?
C5A C6A C2A 91.8(8) . . ?
C5A C6A H6A 124.8 . . ?
C5A C6A C7A 90.0(9) . . ?
C7A C6A H6A 124.8 . . ?
C3A C7A C6A 90.0(8) . . ?
C3A C7A H7A 125.2 . . ?
C3A C7A C8A 90.7(8) . . ?
C6A C7A H7A 125.2 . . ?
C6A C7A C8A 89.4(9) . . ?
C8A C7A H7A 125.2 . . ?
C4A C8A C7A 88.9(7) . . ?
C4A C8A H8A 125.8 . . ?
C5A C8A C4A 91.4(8) . . ?
C5A C8A C7A 87.6(8) . . ?
C5A C8A H8A 125.8 . . ?
C7A C8A H8A 125.8 . . ?
O1A C9A N1A 122.2(11) . . ?
O1A C9A C1A 121.5(11) . . ?
N1A C9A C1A 116.2(10) . . ?
N1A C10A H10C 109.0 . . ?
N1A C10A H10D 109.0 . . ?
N1A C10A C11A 112.8(11) . . ?
H10C C10A H10D 107.8 . . ?
C11A C10A H10C 109.0 . . ?
C11A C10A H10D 109.0 . . ?
C12A C11A C10A 124.8(8) . . ?
C12A C11A C16A 120.0 . . ?
C16A C11A C10A 115.0(8) . . ?
C11A C12A H12A 120.0 . . ?
C13A C12A C11A 120.0 . . ?
C13A C12A H12A 120.0 . . ?
C12A C13A H13A 120.0 . . ?
C12A C13A C14A 120.0 . . ?
C14A C13A H13A 120.0 . . ?
C13A C14A C15A 120.0 . . ?
C13A C14A C17A 119.8(8) . . ?
C15A C14A C17A 120.2(8) . . ?
C14A C15A H15A 120.0 . . ?
C16A C15A C14A 120.0 . . ?
C16A C15A H15A 120.0 . . ?
C11A C16A H16A 120.0 . . ?
C15A C16A C11A 120.0 . . ?
C15A C16A H16A 120.0 . . ?
O2A C17A C14A 109.5(12) . . ?
O2A C17A H17C 109.8 . . ?
O2A C17A H17D 109.8 . . ?
C14A C17A H17C 109.8 . . ?
C14A C17A H17D 109.8 . . ?
H17C C17A H17D 108.2 . . ?
O2A C18A H18C 109.8 . . ?
O2A C18A H18D 109.8 . . ?
O2A C18A C19A 109.2(14) . . ?
H18C C18A H18D 108.3 . . ?
C19A C18A H18C 109.8 . . ?
C19A C18A H18D 109.8 . . ?
O3A C19A C18A 109.0(14) . . ?
O3A C19A H19C 109.9 . . ?
O3A C19A H19D 109.9 . . ?
C18A C19A H19C 109.9 . . ?
C18A C19A H19D 109.9 . . ?
H19C C19A H19D 108.3 . . ?
O3A C20A H20C 108.6 . . ?
O3A C20A H20D 108.6 . . ?
O3A C20A C21A 114.5(15) . . ?
H20C C20A H20D 107.6 . . ?
C21A C20A H20C 108.6 . . ?
C21A C20A H20D 108.6 . . ?
O4A C21A C20A 112.2(12) . . ?
O4A C21A H21C 109.2 . . ?
O4A C21A H21D 109.2 . . ?
C20A C21A H21C 109.2 . . ?
C20A C21A H21D 109.2 . . ?
H21C C21A H21D 107.9 . . ?
O4A C22A H22C 110.2 . . ?
O4A C22A H22D 110.2 . . ?
O4A C22A C23A 107.5(13) . . ?
H22C C22A H22D 108.5 . . ?
C23A C22A H22C 110.2 . . ?
C23A C22A H22D 110.2 . . ?
C24A C23A C22A 119.4(15) . . ?
C28A C23A C22A 122.5(14) . . ?
C28A C23A C24A 118.1(14) . . ?
C23A C24A H24A 119.1 . . ?
C25A C24A C23A 121.8(14) . . ?
C25A C24A H24A 119.1 . . ?
C24A C25A H25A 119.8 . . ?
C24A C25A C26A 120.3(13) . . ?
C26A C25A H25A 119.8 . . ?
C25A C26A C29A 124.0(11) . . ?
C27A C26A C25A 116.7(12) . . ?
C27A C26A C29A 119.3(12) . . ?
C26A C27A H27A 119.6 . . ?
C26A C27A C28A 120.8(13) . . ?
C28A C27A H27A 119.6 . . ?
C23A C28A C27A 121.1(13) . . ?
C23A C28A H28A 119.5 . . ?
C27A C28A H28A 119.5 . . ?
N2A C29A C26A 112.0(10) . . ?
N2A C29A H29C 109.2 . . ?
N2A C29A H29D 109.2 . . ?
C26A C29A H29C 109.2 . . ?
C26A C29A H29D 109.2 . . ?
H29C C29A H29D 107.9 . . ?
O5A C30A N2A 124.3(10) . . ?
O5A C30A C3A 117.2(9) . . ?
N2A C30A C3A 118.5(10) . . ?
H6B O6 H6C 104.4 . . ?
H7B O7 H7C 104.6 . . ?
H8B O8 H8C 104.5 . . ?
H9A O9 H9B 104.5 . . ?

loop_
_geom_bond_atom_site_label_1
_geom_bond_atom_site_label_2
_geom_bond_distance
_geom_bond_site_symmetry_2
_geom_bond_publ_flag
O1 C9 1.235(12) . ?
O2 C17 1.46(2) . ?
O2 C18 1.419(19) . ?
O3 C19 1.36(2) . ?
O3 C20 1.40(2) . ?
O4 C21 1.40(2) . ?
O4 C22 1.410(17) . ?
O5 C30 1.233(12) . ?
N1 H1 0.8800 . ?
N1 C9 1.331(15) . ?
N1 C10 1.439(15) . ?
N2 H2 0.8800 . ?
N2 C29 1.451(13) . ?
N2 C30 1.378(14) . ?
C1 C2 1.561(14) . ?
C1 C4 1.596(15) . ?
C1 C5 1.551(17) . ?
C1 C9 1.501(16) . ?
C2 H2A 1.0000 . ?
C2 C3 1.590(14) . ?
C2 C6 1.544(16) . ?
C3 C4 1.578(14) . ?
C3 C7 1.568(17) . ?
C3 C30 1.462(14) . ?
C4 H4 1.0000 . ?
C4 C8 1.553(17) . ?
C5 H5 1.0000 . ?
C5 C6 1.561(16) . ?
C5 C8 1.648(17) . ?
C6 H6 1.0000 . ?
C6 C7 1.548(17) . ?
C7 H7 1.0000 . ?
C7 C8 1.525(16) . ?
C8 H8 1.0000 . ?
C10 H10A 0.9900 . ?
C10 H10B 0.9900 . ?
C10 C11 1.470(16) . ?
C11 C12 1.456(15) . ?
C11 C16 1.412(13) . ?
C12 H12 0.9500 . ?
C12 C13 1.315(18) . ?
C13 H13 0.9500 . ?
C13 C14 1.409(18) . ?
C14 C15 1.413(17) . ?
C14 C17 1.502(19) . ?
C15 H15 0.9500 . ?
C15 C16 1.352(16) . ?
C16 H16 0.9500 . ?
C17 H17A 0.9900 . ?
C17 H17B 0.9900 . ?
C18 H18A 0.9900 . ?
C18 H18B 0.9900 . ?
C18 C19 1.48(3) . ?
C19 H19A 0.9900 . ?
C19 H19B 0.9900 . ?
C20 H20A 0.9900 . ?
C20 H20B 0.9900 . ?
C20 C21 1.47(2) . ?
C21 H21A 0.9900 . ?
C21 H21B 0.9900 . ?
C22 H22A 0.9900 . ?
C22 H22B 0.9900 . ?
C22 C23 1.506(19) . ?
C23 C24 1.381(16) . ?
C23 C28 1.379(18) . ?
C24 H24 0.9500 . ?
C24 C25 1.414(14) . ?
C25 H25 0.9500 . ?
C25 C26 1.409(14) . ?
C26 C27 1.371(16) . ?
C26 C29 1.506(15) . ?
C27 H27 0.9500 . ?
C27 C28 1.428(17) . ?
C28 H28 0.9500 . ?
C29 H29A 0.9900 . ?
C29 H29B 0.9900 . ?
O1A C9A 1.262(15) . ?
O2A C17A 1.40(2) . ?
O2A C18A 1.46(2) . ?
O3A C19A 1.47(2) . ?
O3A C20A 1.449(19) . ?
O4A C21A 1.431(17) . ?
O4A C22A 1.461(19) . ?
O5A C30A 1.300(15) . ?
N1A H1A 0.8800 . ?
N1A C9A 1.343(17) . ?
N1A C10A 1.482(16) . ?
N2A H2AA 0.8800 . ?
N2A C29A 1.484(14) . ?
N2A C30A 1.306(15) . ?
C1A C2A 1.550(14) . ?
C1A C4A 1.595(17) . ?
C1A C5A 1.590(13) . ?
C1A C9A 1.477(16) . ?
C2A H2AB 1.0000 . ?
C2A C3A 1.582(16) . ?
C2A C6A 1.563(13) . ?
C3A C4A 1.577(15) . ?
C3A C7A 1.555(14) . ?
C3A C30A 1.494(15) . ?
C4A H4A 1.0000 . ?
C4A C8A 1.568(14) . ?
C5A H5A 1.0000 . ?
C5A C6A 1.506(15) . ?
C5A C8A 1.562(17) . ?
C6A H6A 1.0000 . ?
C6A C7A 1.575(16) . ?
C7A H7A 1.0000 . ?
C7A C8A 1.587(15) . ?
C8A H8A 1.0000 . ?
C10A H10C 0.9900 . ?
C10A H10D 0.9900 . ?
C10A C11A 1.543(15) . ?
C11A C12A 1.3900 . ?
C11A C16A 1.3900 . ?
C12A H12A 0.9500 . ?
C12A C13A 1.3900 . ?
C13A H13A 0.9500 . ?
C13A C14A 1.3900 . ?
C14A C15A 1.3900 . ?
C14A C17A 1.511(17) . ?
C15A H15A 0.9500 . ?
C15A C16A 1.3900 . ?
C16A H16A 0.9500 . ?
C17A H17C 0.9900 . ?
C17A H17D 0.9900 . ?
C18A H18C 0.9900 . ?
C18A H18D 0.9900 . ?
C18A C19A 1.50(2) . ?
C19A H19C 0.9900 . ?
C19A H19D 0.9900 . ?
C20A H20C 0.9900 . ?
C20A H20D 0.9900 . ?
C20A C21A 1.52(2) . ?
C21A H21C 0.9900 . ?
C21A H21D 0.9900 . ?
C22A H22C 0.9900 . ?
C22A H22D 0.9900 . ?
C22A C23A 1.526(19) . ?
C23A C24A 1.39(2) . ?
C23A C28A 1.37(2) . ?
C24A H24A 0.9500 . ?
C24A C25A 1.35(2) . ?
C25A H25A 0.9500 . ?
C25A C26A 1.42(2) . ?
C26A C27A 1.387(17) . ?
C26A C29A 1.497(17) . ?
C27A H27A 0.9500 . ?
C27A C28A 1.39(2) . ?
C28A H28A 0.9500 . ?
C29A H29C 0.9900 . ?
C29A H29D 0.9900 . ?
O6 H6B 0.8697 . ?
O6 H6C 0.8703 . ?
O7 H7B 0.8702 . ?
O7 H7C 0.8700 . ?
O8 H8B 0.8715 . ?
O8 H8C 0.8686 . ?
O9 H9A 0.8699 . ?
O9 H9B 0.8700 . ?

loop_
_geom_torsion_atom_site_label_1
_geom_torsion_atom_site_label_2
_geom_torsion_atom_site_label_3
_geom_torsion_atom_site_label_4
_geom_torsion
_geom_torsion_site_symmetry_1
_geom_torsion_site_symmetry_2
_geom_torsion_site_symmetry_3
_geom_torsion_site_symmetry_4
_geom_torsion_publ_flag
O2 C18 C19 O3 -69.1(19) . . . . ?
O3 C20 C21 O4 -61(2) . . . . ?
O4 C22 C23 C24 147.7(11) . . . . ?
O4 C22 C23 C28 -33.8(16) . . . . ?
N1 C10 C11 C12 158.1(9) . . . . ?
N1 C10 C11 C16 -24.7(15) . . . . ?
C1 C2 C3 C4 0.2(9) . . . . ?
C1 C2 C3 C7 -89.3(9) . . . . ?
C1 C2 C3 C30 138.0(10) . . . . ?
C1 C2 C6 C5 -1.7(8) . . . . ?
C1 C2 C6 C7 89.3(9) . . . . ?
C1 C4 C8 C5 0.5(8) . . . . ?
C1 C4 C8 C7 -88.1(9) . . . . ?
C1 C5 C6 C2 1.7(8) . . . . ?
C1 C5 C6 C7 -88.7(9) . . . . ?
C1 C5 C8 C4 -0.5(8) . . . . ?
C1 C5 C8 C7 91.6(9) . . . . ?
C2 C1 C4 C3 0.2(9) . . . . ?
C2 C1 C4 C8 88.7(8) . . . . ?
C2 C1 C5 C6 -1.7(8) . . . . ?
C2 C1 C5 C8 -89.4(8) . . . . ?
C2 C1 C9 O1 -89.6(13) . . . . ?
C2 C1 C9 N1 84.6(12) . . . . ?
C2 C3 C4 C1 -0.2(8) . . . . ?
C2 C3 C4 C8 -89.8(8) . . . . ?
C2 C3 C7 C6 -1.4(8) . . . . ?
C2 C3 C7 C8 91.3(9) . . . . ?
C2 C3 C30 O5 82.1(14) . . . . ?
C2 C3 C30 N2 -90.9(12) . . . . ?
C2 C6 C7 C3 1.5(8) . . . . ?
C2 C6 C7 C8 -88.4(9) . . . . ?
C3 C2 C6 C5 -92.4(8) . . . . ?
C3 C2 C6 C7 -1.4(8) . . . . ?
C3 C4 C8 C5 90.3(8) . . . . ?
C3 C4 C8 C7 1.7(9) . . . . ?
C3 C7 C8 C4 -1.8(9) . . . . ?
C3 C7 C8 C5 -92.0(9) . . . . ?
C4 C1 C2 C3 -0.2(9) . . . . ?
C4 C1 C2 C6 -90.6(8) . . . . ?
C4 C1 C5 C6 88.2(8) . . . . ?
C4 C1 C5 C8 0.5(8) . . . . ?
C4 C1 C9 O1 151.7(11) . . . . ?
C4 C1 C9 N1 -34.1(15) . . . . ?
C4 C3 C7 C6 -91.0(8) . . . . ?
C4 C3 C7 C8 1.7(9) . . . . ?
C4 C3 C30 O5 -158.0(11) . . . . ?
C4 C3 C30 N2 29.0(15) . . . . ?
C5 C1 C2 C3 92.1(8) . . . . ?
C5 C1 C2 C6 1.7(8) . . . . ?
C5 C1 C4 C3 -89.0(8) . . . . ?
C5 C1 C4 C8 -0.5(8) . . . . ?
C5 C1 C9 O1 23.1(15) . . . . ?
C5 C1 C9 N1 -162.7(10) . . . . ?
C5 C6 C7 C3 90.9(9) . . . . ?
C5 C6 C7 C8 1.0(10) . . . . ?
C6 C2 C3 C4 91.0(8) . . . . ?
C6 C2 C3 C7 1.4(8) . . . . ?
C6 C2 C3 C30 -131.3(10) . . . . ?
C6 C5 C8 C4 -91.1(9) . . . . ?
C6 C5 C8 C7 1.0(9) . . . . ?
C6 C7 C8 C4 89.3(9) . . . . ?
C6 C7 C8 C5 -1.0(10) . . . . ?
C7 C3 C4 C1 87.9(8) . . . . ?
C7 C3 C4 C8 -1.7(9) . . . . ?
C7 C3 C30 O5 -32.3(16) . . . . ?
C7 C3 C30 N2 154.7(10) . . . . ?
C8 C5 C6 C2 89.5(9) . . . . ?
C8 C5 C6 C7 -1.0(9) . . . . ?
C9 N1 C10 C11 114.8(11) . . . . ?
C9 C1 C2 C3 -137.5(10) . . . . ?
C9 C1 C2 C6 132.2(10) . . . . ?
C9 C1 C4 C3 131.1(11) . . . . ?
C9 C1 C4 C8 -140.4(11) . . . . ?
C9 C1 C5 C6 -129.0(10) . . . . ?
C9 C1 C5 C8 143.3(10) . . . . ?
C10 N1 C9 O1 -1.0(16) . . . . ?
C10 N1 C9 C1 -174.8(9) . . . . ?
C10 C11 C12 C13 174.0(11) . . . . ?
C10 C11 C16 C15 -174.1(10) . . . . ?
C11 C12 C13 C14 3.0(18) . . . . ?
C12 C11 C16 C15 3.3(13) . . . . ?
C12 C13 C14 C15 -2.2(18) . . . . ?
C12 C13 C14 C17 179.7(13) . . . . ?
C13 C14 C15 C16 2.1(17) . . . . ?
C13 C14 C17 O2 -84.7(16) . . . . ?
C14 C15 C16 C11 -2.8(15) . . . . ?
C15 C14 C17 O2 97.3(15) . . . . ?
C16 C11 C12 C13 -3.5(15) . . . . ?
C17 O2 C18 C19 171.1(15) . . . . ?
C17 C14 C15 C16 -179.8(11) . . . . ?
C18 O2 C17 C14 -179.0(13) . . . . ?
C19 O3 C20 C21 -85(2) . . . . ?
C20 O3 C19 C18 178.8(12) . . . . ?
C21 O4 C22 C23 -170.8(12) . . . . ?
C22 O4 C21 C20 89.8(17) . . . . ?
C22 C23 C24 C25 -173.8(10) . . . . ?
C22 C23 C28 C27 177.4(11) . . . . ?
C23 C24 C25 C26 -7.0(15) . . . . ?
C24 C23 C28 C27 -4.0(17) . . . . ?
C24 C25 C26 C27 2.8(14) . . . . ?
C24 C25 C26 C29 -178.7(9) . . . . ?
C25 C26 C27 C28 0.4(15) . . . . ?
C25 C26 C29 N2 31.8(13) . . . . ?
C26 C27 C28 C23 0.1(17) . . . . ?
C27 C26 C29 N2 -149.7(9) . . . . ?
C28 C23 C24 C25 7.7(17) . . . . ?
C29 N2 C30 O5 -2.0(15) . . . . ?
C29 N2 C30 C3 171.2(9) . . . . ?
C29 C26 C27 C28 -178.0(10) . . . . ?
C30 N2 C29 C26 -141.5(10) . . . . ?
C30 C3 C4 C1 -133.0(11) . . . . ?
C30 C3 C4 C8 137.4(11) . . . . ?
C30 C3 C7 C6 128.1(10) . . . . ?
C30 C3 C7 C8 -139.2(10) . . . . ?
O2A C18A C19A O3A 75.4(18) . . . . ?
O3A C20A C21A O4A 64(2) . . . . ?
O4A C22A C23A C24A -146.3(17) . . . . ?
O4A C22A C23A C28A 32(2) . . . . ?
N1A C10A C11A C12A 24.5(16) . . . . ?
N1A C10A C11A C16A -159.4(9) . . . . ?
C1A C2A C3A C4A 0.5(8) . . . . ?
C1A C2A C3A C7A -89.3(8) . . . . ?
C1A C2A C3A C30A 127.7(10) . . . . ?
C1A C2A C6A C5A 0.6(9) . . . . ?
C1A C2A C6A C7A 90.6(8) . . . . ?
C1A C4A C8A C5A -1.9(8) . . . . ?
C1A C4A C8A C7A -89.5(8) . . . . ?
C1A C5A C6A C2A -0.6(9) . . . . ?
C1A C5A C6A C7A -90.9(8) . . . . ?
C1A C5A C8A C4A 1.9(8) . . . . ?
C1A C5A C8A C7A 90.8(8) . . . . ?
C2A C1A C4A C3A 0.5(8) . . . . ?
C2A C1A C4A C8A 91.1(8) . . . . ?
C2A C1A C5A C6A 0.6(9) . . . . ?
C2A C1A C5A C8A -92.4(8) . . . . ?
C2A C1A C9A O1A -148.8(13) . . . . ?
C2A C1A C9A N1A 36.0(19) . . . . ?
C2A C3A C4A C1A -0.5(7) . . . . ?
C2A C3A C4A C8A -89.9(8) . . . . ?
C2A C3A C7A C6A 0.1(8) . . . . ?
C2A C3A C7A C8A 89.5(8) . . . . ?
C2A C3A C30A O5A 158.3(10) . . . . ?
C2A C3A C30A N2A -22.7(16) . . . . ?
C2A C6A C7A C3A -0.1(8) . . . . ?
C2A C6A C7A C8A -90.8(8) . . . . ?
C3A C2A C6A C5A -89.9(8) . . . . ?
C3A C2A C6A C7A 0.1(8) . . . . ?
C3A C4A C8A C5A 87.1(8) . . . . ?
C3A C4A C8A C7A -0.4(9) . . . . ?
C3A C7A C8A C4A 0.4(9) . . . . ?
C3A C7A C8A C5A -91.0(8) . . . . ?
C4A C1A C2A C3A -0.5(8) . . . . ?
C4A C1A C2A C6A -89.9(8) . . . . ?
C4A C1A C5A C6A 91.1(8) . . . . ?
C4A C1A C5A C8A -1.9(8) . . . . ?
C4A C1A C9A O1A 88.9(15) . . . . ?
C4A C1A C9A N1A -86.4(14) . . . . ?
C4A C3A C7A C6A -89.9(8) . . . . ?
C4A C3A C7A C8A -0.4(9) . . . . ?
C4A C3A C30A O5A -87.2(12) . . . . ?
C4A C3A C30A N2A 91.8(13) . . . . ?
C5A C1A C2A C3A 88.9(8) . . . . ?
C5A C1A C2A C6A -0.6(8) . . . . ?
C5A C1A C4A C3A -88.7(8) . . . . ?
C5A C1A C4A C8A 1.9(8) . . . . ?
C5A C1A C9A O1A -23.3(19) . . . . ?
C5A C1A C9A N1A 161.4(11) . . . . ?
C5A C6A C7A C3A 91.8(8) . . . . ?
C5A C6A C7A C8A 1.0(8) . . . . ?
C6A C2A C3A C4A 89.6(8) . . . . ?
C6A C2A C3A C7A -0.1(8) . . . . ?
C6A C2A C3A C30A -143.2(10) . . . . ?
C6A C5A C8A C4A -87.8(8) . . . . ?
C6A C5A C8A C7A 1.1(8) . . . . ?
C6A C7A C8A C4A 90.4(8) . . . . ?
C6A C7A C8A C5A -1.0(8) . . . . ?
C7A C3A C4A C1A 89.8(8) . . . . ?
C7A C3A C4A C8A 0.4(9) . . . . ?
C7A C3A C30A O5A 29.4(17) . . . . ?
C7A C3A C30A N2A -151.7(11) . . . . ?
C8A C5A C6A C2A 89.2(8) . . . . ?
C8A C5A C6A C7A -1.1(8) . . . . ?
C9A N1A C10A C11A -115.9(14) . . . . ?
C9A C1A C2A C3A -133.7(12) . . . . ?
C9A C1A C2A C6A 136.9(12) . . . . ?
C9A C1A C4A C3A 141.4(10) . . . . ?
C9A C1A C4A C8A -127.9(10) . . . . ?
C9A C1A C5A C6A -142.0(11) . . . . ?
C9A C1A C5A C8A 125.0(11) . . . . ?
C10A N1A C9A O1A 2(2) . . . . ?
C10A N1A C9A C1A 177.3(12) . . . . ?
C10A C11A C12A C13A 175.9(11) . . . . ?
C10A C11A C16A C15A -176.3(10) . . . . ?
C11A C12A C13A C14A 0.0 . . . . ?
C12A C11A C16A C15A 0.0 . . . . ?
C12A C13A C14A C15A 0.0 . . . . ?
C12A C13A C14A C17A 179.7(11) . . . . ?
C13A C14A C15A C16A 0.0 . . . . ?
C13A C14A C17A O2A -93.4(12) . . . . ?
C14A C15A C16A C11A 0.0 . . . . ?
C15A C14A C17A O2A 86.2(13) . . . . ?
C16A C11A C12A C13A 0.0 . . . . ?
C17A O2A C18A C19A -177.1(13) . . . . ?
C17A C14A C15A C16A -179.7(11) . . . . ?
C18A O2A C17A C14A 176.1(11) . . . . ?
C19A O3A C20A C21A 80.6(18) . . . . ?
C20A O3A C19A C18A -178.3(13) . . . . ?
C21A O4A C22A C23A 171.5(13) . . . . ?
C22A O4A C21A C20A -90.5(18) . . . . ?
C22A C23A C24A C25A -174.4(18) . . . . ?
C22A C23A C28A C27A -178.4(15) . . . . ?
C23A C24A C25A C26A -13(3) . . . . ?
C24A C23A C28A C27A 0(3) . . . . ?
C24A C25A C26A C27A 11(2) . . . . ?
C24A C25A C26A C29A -169.8(17) . . . . ?
C25A C26A C27A C28A -4(2) . . . . ?
C25A C26A C29A N2A -30(2) . . . . ?
C26A C27A C28A C23A -1(2) . . . . ?
C27A C26A C29A N2A 150.0(13) . . . . ?
C28A C23A C24A C25A 7(3) . . . . ?
C29A N2A C30A O5A 6.4(18) . . . . ?
C29A N2A C30A C3A -172.5(10) . . . . ?
C29A C26A C27A C28A 176.7(14) . . . . ?
C30A N2A C29A C26A 139.6(12) . . . . ?
C30A C3A C4A C1A -133.9(9) . . . . ?
C30A C3A C4A C8A 136.7(10) . . . . ?
C30A C3A C7A C6A 141.7(11) . . . . ?
C30A C3A C7A C8A -128.9(12) . . . . ?

loop_
_twin_individual_id
_twin_individual_mass_fraction_refined
1 0.591(4)
2 0.409(4)
